data_4033469
loop_
_publ_author_name
'Hedberg, Christinne'
'Estrup, Morten'
'Eikeland, Espen Z.'
'Jensen, Henrik H.'

_publ_section_title
;
 Vinyl Grignard-Mediated Stereoselective Carbocyclization of Lactone
 Acetals.
;
_journal_issue 4
_journal_name_full 'The Journal of organic chemistry'
_journal_page_first 2154
_journal_page_last 2165
_journal_paper_doi 10.1021/acs.joc.7b03079
_journal_volume 83
_journal_year 2018
_chemical_absolute_configuration unk
_chemical_formula_moiety 'C30 H32 O5'
_chemical_formula_sum 'C30 H32 O5'
_chemical_formula_weight 472.56
_space_group_crystal_system trigonal
_space_group_IT_number 144
_space_group_name_Hall 'P 31'
_space_group_name_H-M_alt 'P 31'
_symmetry_space_group_name_Hall 'P 31'
_symmetry_space_group_name_H-M 'P 31'
_atom_sites_solution_hydrogens geom
_atom_sites_solution_primary direct
_atom_sites_solution_secondary difmap
_audit_creation_date 2014-04-24
_audit_creation_method
;
  Olex2 1.2
  (compiled Apr  9 2013 14:10:59, GUI svn.r4456)
;
_cell_angle_alpha 90.00
_cell_angle_beta 90.00
_cell_angle_gamma 120.00
_cell_formula_units_Z 3
_cell_length_a 18.8918(3)
_cell_length_b 18.8918(3)
_cell_length_c 6.39506(13)
_cell_measurement_reflns_used 9496
_cell_measurement_temperature 100.00(12)
_cell_measurement_theta_max 28.7900
_cell_measurement_theta_min 3.2750
_cell_volume 1976.61(6)
_computing_cell_refinement
;
CrysAlisPro, Agilent Technologies,
Version 1.171.37.31 (release 14-01-2014 CrysAlis171 .NET)
(compiled Jan 14 2014,18:38:05)
;
_computing_data_collection
;
CrysAlisPro, Agilent Technologies,
Version 1.171.37.31 (release 14-01-2014 CrysAlis171 .NET)
(compiled Jan 14 2014,18:38:05)
;
_computing_data_reduction
;
CrysAlisPro, Agilent Technologies,
Version 1.171.37.31 (release 14-01-2014 CrysAlis171 .NET)
(compiled Jan 14 2014,18:38:05)
;
_computing_molecular_graphics
;
O. V. Dolomanov, L. J. Bourhis, R. J. Gildea, J. A. K. Howard and H. Puschmann,
OLEX2: a complete structure solution, refinement and analysis program.
J. Appl. Cryst. (2009). 42, 339-341.
;
_computing_publication_material
;
O. V. Dolomanov, L. J. Bourhis, R. J. Gildea, J. A. K. Howard and H. Puschmann,
OLEX2: a complete structure solution, refinement and analysis program.
J. Appl. Cryst. (2009). 42, 339-341.
;
_computing_structure_refinement
;
SHELXL, G.M. Sheldrick, Acta Cryst.
(2008). A64, 112-122
;
_computing_structure_solution
;
SHELXS, G.M. Sheldrick, Acta Cryst.
(2008). A64, 112-122
;
_diffrn_ambient_environment N~2~
_diffrn_ambient_temperature 100.00(12)
_diffrn_detector 'CCD plate'
_diffrn_detector_area_resol_mean 10.3590
_diffrn_detector_type Atlas
_diffrn_measured_fraction_theta_full 0.9993
_diffrn_measured_fraction_theta_max 0.9207
_diffrn_measurement_details
;
#__ type_ start__ end____ width___ exp.time_
  1 omega  -14.00   98.00   1.0000   25.0000
omega____ theta____ kappa____ phi______ frames
    -       19.2489   77.0000 -150.0000 112

#__ type_ start__ end____ width___ exp.time_
  2 omega  -14.00   98.00   1.0000   25.0000
omega____ theta____ kappa____ phi______ frames
    -       19.2489   77.0000  120.0000 112

#__ type_ start__ end____ width___ exp.time_
  3 omega   34.00  108.00   1.0000   25.0000
omega____ theta____ kappa____ phi______ frames
    -       19.2489 -178.0000    0.0000 74

#__ type_ start__ end____ width___ exp.time_
  4 omega   -7.00   86.00   1.0000   25.0000
omega____ theta____ kappa____ phi______ frames
    -       19.2489   38.0000   30.0000 93

#__ type_ start__ end____ width___ exp.time_
  5 omega  -20.00   61.00   1.0000   25.0000
omega____ theta____ kappa____ phi______ frames
    -       19.2489  -99.0000  120.0000 81
;
_diffrn_measurement_device 'four-circle diffractometer'
_diffrn_measurement_device_type 'SuperNova, Single source at offset, Atlas'
_diffrn_measurement_method '\w scans'
_diffrn_orient_matrix_UB_11 -0.0321063000
_diffrn_orient_matrix_UB_12 0.0069545000
_diffrn_orient_matrix_UB_13 0.0305873000
_diffrn_orient_matrix_UB_21 0.0277075000
_diffrn_orient_matrix_UB_22 0.0332031000
_diffrn_orient_matrix_UB_23 0.0633159000
_diffrn_orient_matrix_UB_31 0.0090012000
_diffrn_orient_matrix_UB_32 0.0269871000
_diffrn_orient_matrix_UB_33 -0.0857882000
_diffrn_radiation_monochromator mirror
_diffrn_radiation_probe x-ray
_diffrn_radiation_type 'Mo K\a'
_diffrn_radiation_wavelength 0.71073
_diffrn_radiation_xray_symbol K-L~3~
_diffrn_reflns_av_R_equivalents 0.0416
_diffrn_reflns_av_unetI/netI 0.0437
_diffrn_reflns_limit_h_max 25
_diffrn_reflns_limit_h_min -24
_diffrn_reflns_limit_k_max 25
_diffrn_reflns_limit_k_min -25
_diffrn_reflns_limit_l_max 8
_diffrn_reflns_limit_l_min -8
_diffrn_reflns_number 24412
_diffrn_reflns_theta_full 28.25
_diffrn_reflns_theta_max 28.27
_diffrn_reflns_theta_min 5.37
_diffrn_source 'SuperNova (Mo) X-ray Source'
_diffrn_source_type 'Agilent Mova'
_exptl_absorpt_coefficient_mu 0.080
_exptl_absorpt_correction_T_max 0.997
_exptl_absorpt_correction_T_min 0.991
_exptl_absorpt_correction_type gaussian
_exptl_absorpt_process_details
;
CrysAlisPro, Agilent Technologies,
Version 1.171.37.31 (release 14-01-2014 CrysAlis171 .NET)
(compiled Jan 14 2014,18:38:05)
Numerical absorption correction based on gaussian integration over
            a multifaceted crystal model
Empirical absorption correction using spherical harmonics,
 implemented in SCALE3 ABSPACK scaling algorithm.
;
_exptl_crystal_colour 'clear light colourless'
_exptl_crystal_colour_lustre clear
_exptl_crystal_colour_modifier light
_exptl_crystal_colour_primary colourless
_exptl_crystal_density_diffrn 1.191
_exptl_crystal_density_method 'not measured'
_exptl_crystal_description needle
_exptl_crystal_F_000 756
_exptl_crystal_size_max 0.3876
_exptl_crystal_size_mid 0.1235
_exptl_crystal_size_min 0.1106
_refine_diff_density_max 0.728
_refine_diff_density_min -0.236
_refine_diff_density_rms 0.059
_refine_ls_extinction_method none
_refine_ls_goodness_of_fit_ref 1.078
_refine_ls_hydrogen_treatment mixed
_refine_ls_matrix_type full
_refine_ls_number_parameters 318
_refine_ls_number_reflns 6468
_refine_ls_number_restraints 1
_refine_ls_restrained_S_all 1.078
_refine_ls_R_factor_all 0.0635
_refine_ls_R_factor_gt 0.0532
_refine_ls_shift/su_max 0.000
_refine_ls_shift/su_mean 0.000
_refine_ls_structure_factor_coef Fsqd
_refine_ls_weighting_details 'calc w=1/[\s^2^(Fo^2^)+(0.0981P)^2^+0.1187P] where P=(Fo^2^+2Fc^2^)/3'
_refine_ls_weighting_scheme calc
_refine_ls_wR_factor_gt 0.1469
_refine_ls_wR_factor_ref 0.1554
_reflns_number_gt 5660
_reflns_number_total 6468
_reflns_threshold_expression >2sigma(I)
_cod_data_source_file jo7b03079_si_007.cif
_cod_data_source_block c32h30o5100k
_cod_depositor_comments 'Adding full bibliography for 4033466--4033471.cif.'
_cod_original_cell_volume 1976.62(7)
_cod_database_code 4033469
_chemical_oxdiff_formula C32H30O5
_reflns_odcompleteness_completeness 99.93
_reflns_odcompleteness_iscentric 1
_reflns_odcompleteness_theta 26.32
_olex2_refinement_description
;
1. Fixed Uiso
 At 1.2 times of:
  All C(H) groups, All C(H,H) groups
 At 1.5 times of:
  All O(H) groups
2.a Ternary CH refined with riding coordinates:
 C1(H1), C2(H2), C3(H3), C8(H8), C9(H9)
2.b Secondary CH2 refined with riding coordinates:
 C7(H7A,H7B), C1A(H1AA,H1AB), C1B(H1BA,H1BB), C1C(H1CA,H1CB)
2.c Aromatic/amide H refined with riding coordinates:
 C5(H5A), C4B(H4B), C6(H6), C3B(H3B), C7B(H7BA), C6B(H6B), C5B(H5B), C7A(H7AA),
  C7C(H7C), C3C(H3C), C6A(H6A), C5A(H5AA), C3A(H3A), C6C(H6C), C4A(H4A),
 C5C(H5C), C4C(H4C)
2.d Idealised tetrahedral OH refined as rotating group:
 O4(H4), O5(H5)
;
_olex2_computing_structure_refinement_long 'ShelXL (Sheldrick, 2008)'

loop_
_space_group_symop_id
_space_group_symop_operation_xyz
1 'x, y, z'
2 '-y, x-y, z+1/3'
3 '-x+y, -x, z+2/3'

loop_
_atom_site_label
_atom_site_type_symbol
_atom_site_fract_x
_atom_site_fract_y
_atom_site_fract_z
_atom_site_U_iso_or_equiv
_atom_site_adp_type
_atom_site_occupancy
_atom_site_symmetry_multiplicity
_atom_site_calc_flag
_atom_site_refinement_flags
O4 O 0.70526(9) 0.23546(9) 0.2364(2) 0.0198(3) Uani 1 1 d .
H4 H 0.6563 0.2147 0.2110 0.030 Uiso 1 1 calc R
O2 O 0.91010(9) 0.20947(9) 0.1509(2) 0.0228(3) Uani 1 1 d .
O5 O 0.81374(10) 0.36986(10) 0.4141(2) 0.0239(3) Uani 1 1 d .
H5 H 0.7817 0.3449 0.3191 0.036 Uiso 1 1 calc R
O1 O 0.95397(10) 0.37084(9) 0.2787(2) 0.0259(3) Uani 1 1 d .
O3 O 0.73333(10) 0.11238(9) 0.0935(2) 0.0227(3) Uani 1 1 d .
C4 C 0.71812(13) 0.18409(12) 0.3826(3) 0.0197(4) Uani 1 1 d .
C7 C 0.69176(14) 0.22988(15) 0.7090(3) 0.0269(5) Uani 1 1 d .
H7A H 0.7036 0.2327 0.8573 0.032 Uiso 1 1 calc R
H7B H 0.6802 0.2729 0.6725 0.032 Uiso 1 1 calc R
C1 C 0.89404(13) 0.30018(12) 0.3873(3) 0.0203(4) Uani 1 1 d .
H1 H 0.9226 0.2820 0.4819 0.024 Uiso 1 1 calc R
C2 C 0.85398(12) 0.23599(12) 0.2131(3) 0.0195(4) Uani 1 1 d .
H2 H 0.8435 0.2616 0.0928 0.023 Uiso 1 1 calc R
C5 C 0.63841(14) 0.11956(14) 0.4721(3) 0.0252(4) Uani 1 1 d .
H5A H 0.6051 0.0682 0.4137 0.030 Uiso 1 1 calc R
C3 C 0.77353(12) 0.15893(13) 0.2747(3) 0.0203(4) Uani 1 1 d .
H3 H 0.7853 0.1256 0.3703 0.024 Uiso 1 1 calc R
C8 C 0.76143(13) 0.23467(13) 0.5777(3) 0.0216(4) Uani 1 1 d .
H8 H 0.7826 0.2042 0.6540 0.026 Uiso 1 1 calc R
C2A C 1.05621(14) 0.42938(14) 0.5598(4) 0.0284(5) Uani 1 1 d .
C2B C 0.99076(14) 0.19331(13) -0.1106(4) 0.0251(4) Uani 1 1 d .
C4B C 1.08706(14) 0.14844(15) -0.0288(4) 0.0331(5) Uani 1 1 d .
H4B H 1.1227 0.1449 0.0652 0.040 Uiso 1 1 calc R
C1A C 1.00202(15) 0.44074(13) 0.4063(4) 0.0290(5) Uani 1 1 d .
H1AA H 0.9658 0.4538 0.4831 0.035 Uiso 1 1 calc R
H1AB H 1.0359 0.4869 0.3166 0.035 Uiso 1 1 calc R
C9 C 0.83521(13) 0.31684(13) 0.5196(3) 0.0209(4) Uani 1 1 d .
H9 H 0.8635 0.3439 0.6491 0.025 Uiso 1 1 calc R
C6 C 0.62237(14) 0.14680(15) 0.6479(3) 0.0280(5) Uani 1 1 d .
H6 H 0.5742 0.1180 0.7239 0.034 Uiso 1 1 calc R
C3B C 1.04451(15) 0.18816(14) 0.0287(4) 0.0292(5) Uani 1 1 d .
H3B H 1.0522 0.2113 0.1609 0.035 Uiso 1 1 calc R
C2C C 0.69151(15) -0.00477(13) -0.1178(4) 0.0272(5) Uani 1 1 d .
C1B C 0.94526(17) 0.23702(16) -0.0503(4) 0.0319(5) Uani 1 1 d .
H1BA H 0.9825 0.2956 -0.0477 0.038 Uiso 1 1 calc R
H1BB H 0.9027 0.2255 -0.1520 0.038 Uiso 1 1 calc R
C7B C 0.98027(15) 0.15815(15) -0.3067(4) 0.0308(5) Uani 1 1 d .
H7BA H 0.9440 0.1608 -0.4002 0.037 Uiso 1 1 calc R
C6B C 1.02246(17) 0.11922(16) -0.3662(4) 0.0354(5) Uani 1 1 d .
H6B H 1.0151 0.0965 -0.4990 0.042 Uiso 1 1 calc R
C5B C 1.07609(15) 0.11426(15) -0.2259(5) 0.0351(6) Uani 1 1 d .
H5B H 1.1046 0.0880 -0.2646 0.042 Uiso 1 1 calc R
C7A C 1.09342(15) 0.38429(15) 0.5057(5) 0.0356(5) Uani 1 1 d .
H7AA H 1.0839 0.3595 0.3751 0.043 Uiso 1 1 calc R
C1C C 0.75271(17) 0.05163(16) 0.0357(5) 0.0363(6) Uani 1 1 d .
H1CA H 0.7524 0.0213 0.1585 0.044 Uiso 1 1 calc R
H1CB H 0.8069 0.0771 -0.0255 0.044 Uiso 1 1 calc R
C7C C 0.60912(17) -0.04202(17) -0.0757(5) 0.0388(6) Uani 1 1 d .
H7C H 0.5915 -0.0315 0.0502 0.047 Uiso 1 1 calc R
C3C C 0.71625(18) -0.02153(17) -0.3053(4) 0.0411(6) Uani 1 1 d .
H3C H 0.7717 0.0037 -0.3359 0.049 Uiso 1 1 calc R
C6A C 1.14465(18) 0.37654(19) 0.6467(6) 0.0531(8) Uani 1 1 d .
H6A H 1.1686 0.3454 0.6123 0.064 Uiso 1 1 calc R
C5A C 1.1602(2) 0.4151(2) 0.8388(6) 0.0608(10) Uani 1 1 d .
H5AA H 1.1963 0.4114 0.9310 0.073 Uiso 1 1 calc R
C3A C 1.07091(17) 0.46547(17) 0.7570(4) 0.0385(6) Uani 1 1 d .
H3A H 1.0451 0.4945 0.7956 0.046 Uiso 1 1 calc R
C6C C 0.55157(18) -0.0956(2) -0.2205(6) 0.0527(8) Uani 1 1 d .
H6C H 0.4960 -0.1209 -0.1914 0.063 Uiso 1 1 calc R
C4A C 1.1230(2) 0.4587(2) 0.8950(6) 0.0567(9) Uani 1 1 d .
H4A H 1.1329 0.4836 1.0256 0.068 Uiso 1 1 calc R
C5C C 0.5786(2) -0.1103(2) -0.4068(6) 0.0602(10) Uani 1 1 d .
H5C H 0.5409 -0.1446 -0.5056 0.072 Uiso 1 1 calc R
C4C C 0.6606(2) -0.0747(2) -0.4477(5) 0.0612(10) Uani 1 1 d .
H4C H 0.6785 -0.0866 -0.5713 0.073 Uiso 1 1 calc R

loop_
_atom_site_aniso_label
_atom_site_aniso_U_11
_atom_site_aniso_U_22
_atom_site_aniso_U_33
_atom_site_aniso_U_23
_atom_site_aniso_U_13
_atom_site_aniso_U_12
O4 0.0210(7) 0.0253(7) 0.0159(6) 0.0002(5) -0.0027(5) 0.0139(6)
O2 0.0250(7) 0.0293(8) 0.0223(7) 0.0032(6) 0.0028(6) 0.0197(6)
O5 0.0295(8) 0.0255(8) 0.0223(7) -0.0040(6) -0.0058(6) 0.0180(7)
O1 0.0289(8) 0.0224(7) 0.0244(7) 0.0018(6) 0.0012(6) 0.0115(6)
O3 0.0285(8) 0.0228(7) 0.0214(7) -0.0045(6) -0.0035(6) 0.0163(6)
C4 0.0228(10) 0.0240(10) 0.0150(9) 0.0007(7) -0.0002(7) 0.0137(8)
C7 0.0297(11) 0.0392(12) 0.0162(9) 0.0000(9) 0.0032(8) 0.0204(10)
C1 0.0212(9) 0.0217(9) 0.0207(9) 0.0029(7) 0.0003(7) 0.0128(8)
C2 0.0216(9) 0.0231(10) 0.0186(9) 0.0015(7) 0.0012(7) 0.0149(8)
C5 0.0244(10) 0.0277(11) 0.0239(10) 0.0028(8) 0.0007(8) 0.0134(9)
C3 0.0234(10) 0.0231(10) 0.0184(9) -0.0003(7) -0.0015(7) 0.0147(8)
C8 0.0247(10) 0.0287(10) 0.0166(9) 0.0014(8) 0.0000(8) 0.0172(9)
C2A 0.0200(10) 0.0241(11) 0.0363(12) 0.0013(9) 0.0003(9) 0.0073(8)
C2B 0.0255(10) 0.0226(10) 0.0290(11) 0.0039(8) 0.0064(8) 0.0135(9)
C4B 0.0247(11) 0.0271(11) 0.0503(15) 0.0017(10) -0.0029(10) 0.0151(10)
C1A 0.0317(12) 0.0197(10) 0.0356(12) 0.0009(9) -0.0008(9) 0.0129(9)
C9 0.0276(10) 0.0258(10) 0.0150(9) -0.0022(7) -0.0031(7) 0.0175(9)
C6 0.0274(11) 0.0359(12) 0.0213(10) 0.0072(9) 0.0049(8) 0.0162(10)
C3B 0.0306(11) 0.0249(11) 0.0326(12) 0.0001(9) 0.0020(9) 0.0142(9)
C2C 0.0326(12) 0.0201(10) 0.0324(11) -0.0023(8) -0.0006(9) 0.0158(9)
C1B 0.0443(14) 0.0379(13) 0.0273(11) 0.0092(10) 0.0133(10) 0.0310(12)
C7B 0.0302(11) 0.0344(12) 0.0310(11) 0.0008(9) 0.0026(9) 0.0187(10)
C6B 0.0380(13) 0.0321(12) 0.0371(13) -0.0062(10) 0.0067(10) 0.0183(11)
C5B 0.0264(12) 0.0251(11) 0.0573(16) -0.0021(11) 0.0095(11) 0.0154(10)
C7A 0.0249(11) 0.0281(12) 0.0530(15) -0.0037(11) 0.0002(10) 0.0127(10)
C1C 0.0362(13) 0.0369(13) 0.0461(15) -0.0133(11) -0.0072(11) 0.0261(11)
C7C 0.0374(13) 0.0391(14) 0.0474(15) -0.0151(11) -0.0020(11) 0.0248(12)
C3C 0.0396(14) 0.0380(14) 0.0395(14) -0.0054(11) 0.0063(11) 0.0146(12)
C6A 0.0296(13) 0.0400(15) 0.096(3) -0.0048(16) -0.0085(15) 0.0218(12)
C5A 0.0470(18) 0.0505(18) 0.086(3) -0.0079(17) -0.0363(18) 0.0249(15)
C3A 0.0351(13) 0.0407(14) 0.0420(14) -0.0075(11) -0.0053(11) 0.0206(12)
C6C 0.0326(14) 0.0452(16) 0.084(2) -0.0320(16) -0.0106(15) 0.0222(13)
C4A 0.061(2) 0.0516(18) 0.0558(19) -0.0164(15) -0.0305(17) 0.0271(16)
C5C 0.0550(19) 0.063(2) 0.070(2) -0.0441(18) -0.0245(17) 0.0352(17)
C4C 0.060(2) 0.068(2) 0.0457(17) -0.0254(16) 0.0038(15) 0.0246(18)

loop_
_atom_type_symbol
_atom_type_description
_atom_type_scat_dispersion_real
_atom_type_scat_dispersion_imag
_atom_type_scat_source
C C 0.0033 0.0016 'International Tables Vol C Tables 4.2.6.8 and 6.1.1.4'
H H 0.0000 0.0000 'International Tables Vol C Tables 4.2.6.8 and 6.1.1.4'
O O 0.0106 0.0060 'International Tables Vol C Tables 4.2.6.8 and 6.1.1.4'

loop_
_exptl_crystal_face_index_h
_exptl_crystal_face_index_k
_exptl_crystal_face_index_l
_exptl_crystal_face_perp_dist
_exptl_oxdiff_crystal_face_indexfrac_h
_exptl_oxdiff_crystal_face_indexfrac_k
_exptl_oxdiff_crystal_face_indexfrac_l
_exptl_oxdiff_crystal_face_x
_exptl_oxdiff_crystal_face_y
_exptl_oxdiff_crystal_face_z
0 1 0 0.0561 -0.0000 1.0000 0.0000 0.0070 0.0332 0.0270
0 -1 0 0.0636 0.0000 -1.0000 -0.0000 -0.0070 -0.0332 -0.0270
-2 -3 -5 0.1505 -2.0000 -3.0000 -5.0000 -0.1096 -0.4716 0.3300
1 -5 3 0.1452 1.0000 -5.0000 3.0000 0.0249 0.0516 -0.3833
-5 3 0 0.0473 -5.0000 3.0000 -0.0000 0.1814 -0.0389 0.0360
5 -3 0 0.0633 5.0000 -3.0000 0.0000 -0.1814 0.0389 -0.0360
3 -5 0 0.0673 3.0000 -5.0000 0.0000 -0.1311 -0.0829 -0.1079
3 -5 -1 0.1131 3.0000 -5.0000 -1.0000 -0.1617 -0.1462 -0.0221
-5 -3 0 0.0543 -5.0000 -3.0000 -0.0000 0.1397 -0.2381 -0.1260
5 3 0 0.0646 5.0000 3.0000 0.0000 -0.1397 0.2381 0.1260

loop_
_geom_angle_atom_site_label_1
_geom_angle_atom_site_label_2
_geom_angle_atom_site_label_3
_geom_angle
C1B O2 C2 114.45(15)
C1 O1 C1A 115.31(16)
C1C O3 C3 116.02(17)
O4 C4 C5 110.70(17)
O4 C4 C3 106.80(15)
O4 C4 C8 108.80(16)
C5 C4 C3 119.32(18)
C5 C4 C8 101.65(16)
C3 C4 C8 109.18(17)
C6 C7 C8 101.21(17)
O1 C1 C2 103.45(16)
O1 C1 C9 112.96(16)
C2 C1 C9 115.81(17)
O2 C2 C1 108.51(16)
O2 C2 C3 107.02(15)
C1 C2 C3 115.08(17)
C6 C5 C4 109.8(2)
O3 C3 C4 109.01(16)
O3 C3 C2 110.19(16)
C4 C3 C2 109.28(17)
C7 C8 C4 103.58(17)
C7 C8 C9 121.12(18)
C9 C8 C4 111.50(16)
C7A C2A C1A 120.8(2)
C7A C2A C3A 119.1(2)
C3A C2A C1A 120.2(2)
C3B C2B C1B 120.7(2)
C7B C2B C3B 118.7(2)
C7B C2B C1B 120.6(2)
C5B C4B C3B 119.9(2)
O1 C1A C2A 113.80(18)
O5 C9 C1 111.70(16)
O5 C9 C8 113.24(17)
C8 C9 C1 108.04(16)
C5 C6 C7 111.9(2)
C2B C3B C4B 120.4(2)
C7C C2C C1C 120.9(2)
C7C C2C C3C 118.6(2)
C3C C2C C1C 120.5(2)
O2 C1B C2B 108.67(18)
C6B C7B C2B 121.5(2)
C7B C6B C5B 119.5(2)
C4B C5B C6B 120.0(2)
C6A C7A C2A 119.8(3)
O3 C1C C2C 109.26(19)
C2C C7C C6C 120.7(3)
C4C C3C C2C 121.4(3)
C5A C6A C7A 120.0(3)
C4A C5A C6A 120.7(3)
C4A C3A C2A 120.8(3)
C5C C6C C7C 119.0(3)
C5A C4A C3A 119.5(3)
C4C C5C C6C 120.5(3)
C5C C4C C3C 119.7(3)

loop_
_geom_bond_atom_site_label_1
_geom_bond_atom_site_label_2
_geom_bond_distance
O4 C4 1.453(2)
O2 C2 1.437(2)
O2 C1B 1.422(3)
O5 C9 1.424(2)
O1 C1 1.427(3)
O1 C1A 1.427(3)
O3 C3 1.423(2)
O3 C1C 1.417(3)
C4 C5 1.499(3)
C4 C3 1.515(3)
C4 C8 1.536(3)
C7 C8 1.525(3)
C7 C6 1.509(3)
C1 C2 1.538(3)
C1 C9 1.549(3)
C2 C3 1.540(3)
C5 C6 1.333(3)
C8 C9 1.526(3)
C2A C1A 1.509(3)
C2A C7A 1.392(3)
C2A C3A 1.394(4)
C2B C3B 1.390(3)
C2B C1B 1.510(3)
C2B C7B 1.386(3)
C4B C3B 1.396(3)
C4B C5B 1.384(4)
C2C C1C 1.485(3)
C2C C7C 1.377(4)
C2C C3C 1.380(4)
C7B C6B 1.381(3)
C6B C5B 1.391(4)
C7A C6A 1.383(4)
C7C C6C 1.401(4)
C3C C4C 1.374(5)
C6A C5A 1.383(5)
C5A C4A 1.373(5)
C3A C4A 1.374(4)
C6C C5C 1.378(5)
C5C C4C 1.370(5)
